data_7156832
loop_
_publ_author_name
'Kramer, Philipp'
'Krieg, Sara-Cathrin'
'Kelm, Harald'
'Manolikakes, Georg'

_publ_section_title
;
 Manganese(iii) acetate-mediated direct C(sp<sup>2</sup>)-H-sulfonylation
 of enamides with sodium and lithium sulfinates.
;
_journal_issue 22
_journal_name_full 'Organic &amp; biomolecular chemistry'
_journal_page_first 5538
_journal_page_last 5544
_journal_paper_doi 10.1039/c9ob00825j
_journal_volume 17
_journal_year 2019
_chemical_formula_moiety 'C15 H21 N O3 S'
_chemical_formula_sum 'C15 H21 N O3 S'
_chemical_formula_weight 295.39
_space_group_crystal_system monoclinic
_space_group_IT_number 14
_space_group_name_Hall '-P 2ybc'
_space_group_name_H-M_alt 'P 1 21/c 1'
_symmetry_space_group_name_Hall '-P 2ybc'
_symmetry_space_group_name_H-M 'P 1 21/c 1'
_atom_sites_solution_hydrogens geom
_audit_creation_method SHELXL-2014/7
_audit_update_record
;
2019-04-04 deposited with the CCDC.    2019-05-06 downloaded from the CCDC.
;
_cell_angle_alpha 90
_cell_angle_beta 91.894(2)
_cell_angle_gamma 90
_cell_formula_units_Z 4
_cell_length_a 10.1301(2)
_cell_length_b 6.63950(10)
_cell_length_c 23.1337(5)
_cell_measurement_reflns_used 3049
_cell_measurement_temperature 150(2)
_cell_measurement_theta_max 62.6410
_cell_measurement_theta_min 3.8230
_cell_volume 1555.09(5)
_computing_cell_refinement 'CrysAlisPro 1.171.38.41 (Rigaku OD, 2015)'
_computing_data_collection 'CrysAlisPro 1.171.38.41 (Rigaku OD, 2015)'
_computing_data_reduction 'CrysAlisPro 1.171.38.41 (Rigaku OD, 2015)'
_computing_structure_refinement 'SHELXL-2014/7 (Sheldrick, 2014)'
_computing_structure_solution 'SHELXS-2014/7 (Sheldrick, 2014)'
_diffrn_ambient_temperature 150(2)
_diffrn_detector_area_resol_mean 16.1399
_diffrn_measured_fraction_theta_full 0.998
_diffrn_measured_fraction_theta_max 0.998
_diffrn_measurement_device_type 'Xcalibur, Sapphire3, Gemini ultra'
_diffrn_measurement_method '\w scans'
_diffrn_radiation_type CuK\a
_diffrn_radiation_wavelength 1.54184
_diffrn_reflns_av_R_equivalents 0.0215
_diffrn_reflns_av_unetI/netI 0.0244
_diffrn_reflns_Laue_measured_fraction_full 0.998
_diffrn_reflns_Laue_measured_fraction_max 0.998
_diffrn_reflns_limit_h_max 11
_diffrn_reflns_limit_h_min -10
_diffrn_reflns_limit_k_max 7
_diffrn_reflns_limit_k_min -6
_diffrn_reflns_limit_l_max 26
_diffrn_reflns_limit_l_min -24
_diffrn_reflns_number 5938
_diffrn_reflns_point_group_measured_fraction_full 0.998
_diffrn_reflns_point_group_measured_fraction_max 0.998
_diffrn_reflns_theta_full 62.681
_diffrn_reflns_theta_max 62.681
_diffrn_reflns_theta_min 3.824
_diffrn_source 'fine-focus sealed X-ray tube'
_exptl_absorpt_coefficient_mu 1.908
_exptl_absorpt_correction_T_max 0.826
_exptl_absorpt_correction_T_min 0.526
_exptl_absorpt_correction_type analytical
_exptl_absorpt_process_details
;
CrysAlisPro 1.171.38.41 (Rigaku Oxford Diffraction, 2015)
Analytical numeric absorption correction using a multifaceted crystal
  model based on expressions derived by R.C. Clark & J.S. Reid.
(Clark, R. C. & Reid, J. S. (1995). Acta Cryst. A51, 887-897)
Empirical absorption correction using spherical harmonics,
 implemented in SCALE3 ABSPACK scaling algorithm.
;
_exptl_crystal_colour colourless
_exptl_crystal_density_diffrn 1.262
_exptl_crystal_description plate
_exptl_crystal_F_000 632
_exptl_crystal_size_max 0.330
_exptl_crystal_size_mid 0.200
_exptl_crystal_size_min 0.100
_refine_diff_density_max 0.224
_refine_diff_density_min -0.397
_refine_diff_density_rms 0.052
_refine_ls_extinction_method none
_refine_ls_goodness_of_fit_ref 1.052
_refine_ls_hydrogen_treatment constr
_refine_ls_matrix_type full
_refine_ls_number_parameters 186
_refine_ls_number_reflns 2495
_refine_ls_number_restraints 0
_refine_ls_restrained_S_all 1.052
_refine_ls_R_factor_all 0.0376
_refine_ls_R_factor_gt 0.0351
_refine_ls_shift/su_max 0.000
_refine_ls_shift/su_mean 0.000
_refine_ls_structure_factor_coef Fsqd
_refine_ls_weighting_details 'w=1/[\s^2^(Fo^2^)+(0.0555P)^2^+0.5155P] where P=(Fo^2^+2Fc^2^)/3'
_refine_ls_weighting_scheme calc
_refine_ls_wR_factor_gt 0.0946
_refine_ls_wR_factor_ref 0.0972
_reflns_Friedel_coverage 0.000
_reflns_number_gt 2327
_reflns_number_total 2495
_reflns_threshold_expression 'I > 2\s(I)'
_cod_data_source_file c9ob00825j2.cif
_cod_data_source_block shelx_CCDC1
_cod_depositor_comments 'Adding full bibliography for 7156831--7156832.cif.'
_cod_original_cell_volume 1555.10(5)
_cod_database_code 7156832
_shelx_shelxl_version_number 2014/7
_shelx_space_group_comment
;
The symmetry employed for this shelxl refinement is uniquely defined
by the following loop, which should always be used as a source of
symmetry information in preference to the above space-group names.
They are only intended as comments.
;
_shelx_estimated_absorpt_t_min 0.572
_shelx_estimated_absorpt_t_max 0.832

loop_
_space_group_symop_operation_xyz
'x, y, z'
'-x, y+1/2, -z+1/2'
'-x, -y, -z'
'x, -y-1/2, z-1/2'

loop_
_atom_site_label
_atom_site_type_symbol
_atom_site_fract_x
_atom_site_fract_y
_atom_site_fract_z
_atom_site_U_iso_or_equiv
_atom_site_adp_type
_atom_site_occupancy
_atom_site_site_symmetry_order
_atom_site_calc_flag
_atom_site_refinement_flags_posn
_atom_site_refinement_flags_adp
O1 O 0.72335(14) 0.50012(19) 0.21418(5) 0.0388(3) Uani 1 1 d . .
C1 C 0.74847(15) 0.6562(3) 0.23972(7) 0.0251(4) Uani 1 1 d . .
C11 C 0.73935(16) 0.8633(3) 0.21155(7) 0.0262(4) Uani 1 1 d . .
C12 C 0.86860(17) 0.9809(3) 0.22233(8) 0.0340(4) Uani 1 1 d . .
H12A H 0.8818 1.0061 0.2639 0.051 Uiso 1 1 calc R U
H12B H 0.8636 1.1095 0.2016 0.051 Uiso 1 1 calc R U
H12C H 0.9428 0.9018 0.2084 0.051 Uiso 1 1 calc R U
C13 C 0.7157(2) 0.8356(3) 0.14640(8) 0.0371(4) Uani 1 1 d . .
H13A H 0.7914 0.7660 0.1303 0.056 Uiso 1 1 calc R U
H13B H 0.7049 0.9677 0.1279 0.056 Uiso 1 1 calc R U
H13C H 0.6356 0.7553 0.1393 0.056 Uiso 1 1 calc R U
C14 C 0.62323(17) 0.9775(3) 0.23730(8) 0.0332(4) Uani 1 1 d . .
H14A H 0.5411 0.9032 0.2292 0.050 Uiso 1 1 calc R U
H14B H 0.6166 1.1119 0.2199 0.050 Uiso 1 1 calc R U
H14C H 0.6379 0.9902 0.2792 0.050 Uiso 1 1 calc R U
N1 N 0.78592(13) 0.6528(2) 0.29792(6) 0.0248(3) Uani 1 1 d . .
H1 H 0.8036 0.7665 0.3161 0.030 Uiso 1 1 calc R U
C2 C 0.79571(15) 0.4724(2) 0.32759(7) 0.0231(4) Uani 1 1 d . .
H2 H 0.7634 0.3553 0.3082 0.028 Uiso 1 1 calc R U
C3 C 0.84673(15) 0.4488(2) 0.38114(7) 0.0246(4) Uani 1 1 d . .
C4 C 0.9065(2) 0.6063(3) 0.42022(8) 0.0399(5) Uani 1 1 d . .
H4A H 0.9159 0.7323 0.3987 0.060 Uiso 1 1 calc R U
H4B H 0.9936 0.5611 0.4346 0.060 Uiso 1 1 calc R U
H4C H 0.8492 0.6285 0.4529 0.060 Uiso 1 1 calc R U
O2 O 0.98354(12) 0.1624(2) 0.43097(6) 0.0347(3) Uani 1 1 d . .
O3 O 0.79963(12) 0.06663(18) 0.36360(5) 0.0306(3) Uani 1 1 d . .
S1 S 0.85264(4) 0.20169(6) 0.40767(2) 0.02397(15) Uani 1 1 d . .
C31 C 0.74387(16) 0.2029(2) 0.46574(7) 0.0228(4) Uani 1 1 d . .
C32 C 0.61208(16) 0.2539(3) 0.45523(7) 0.0269(4) Uani 1 1 d . .
H32 H 0.5811 0.2881 0.4173 0.032 Uiso 1 1 calc R U
C33 C 0.52707(16) 0.2544(3) 0.50049(8) 0.0297(4) Uani 1 1 d . .
H33 H 0.4369 0.2887 0.4935 0.036 Uiso 1 1 calc R U
C34 C 0.57167(18) 0.2050(2) 0.55653(8) 0.0288(4) Uani 1 1 d . .
C35 C 0.70330(17) 0.1516(3) 0.56576(7) 0.0295(4) Uani 1 1 d . .
H35 H 0.7344 0.1156 0.6036 0.035 Uiso 1 1 calc R U
C36 C 0.79016(16) 0.1501(3) 0.52052(7) 0.0262(4) Uani 1 1 d . .
H36 H 0.8800 0.1132 0.5271 0.031 Uiso 1 1 calc R U
C37 C 0.4789(2) 0.2108(3) 0.60598(9) 0.0404(5) Uani 1 1 d . .
H37A H 0.4648 0.3509 0.6176 0.061 Uiso 1 1 calc R U
H37B H 0.5172 0.1349 0.6388 0.061 Uiso 1 1 calc R U
H37C H 0.3942 0.1505 0.5938 0.061 Uiso 1 1 calc R U

loop_
_atom_site_aniso_label
_atom_site_aniso_U_11
_atom_site_aniso_U_22
_atom_site_aniso_U_33
_atom_site_aniso_U_23
_atom_site_aniso_U_13
_atom_site_aniso_U_12
O1 0.0621(8) 0.0240(7) 0.0299(7) -0.0001(5) -0.0050(6) -0.0031(6)
C1 0.0255(8) 0.0230(9) 0.0270(8) 0.0011(7) 0.0020(6) 0.0015(6)
C11 0.0304(8) 0.0231(9) 0.0252(8) 0.0035(7) 0.0017(6) 0.0020(7)
C12 0.0378(9) 0.0299(10) 0.0347(10) 0.0050(8) 0.0082(8) -0.0036(8)
C13 0.0517(11) 0.0309(10) 0.0285(9) 0.0057(8) -0.0006(8) 0.0050(9)
C14 0.0339(9) 0.0289(10) 0.0370(10) 0.0057(8) 0.0026(7) 0.0073(8)
N1 0.0311(7) 0.0183(7) 0.0251(7) 0.0016(6) 0.0000(5) 0.0003(6)
C2 0.0242(7) 0.0175(8) 0.0278(8) 0.0009(7) 0.0034(6) 0.0007(6)
C3 0.0242(8) 0.0200(8) 0.0297(9) 0.0027(7) 0.0020(6) 0.0004(6)
C4 0.0544(12) 0.0265(10) 0.0380(10) 0.0029(8) -0.0119(9) -0.0070(9)
O2 0.0270(6) 0.0350(7) 0.0421(7) 0.0127(6) 0.0023(5) 0.0078(5)
O3 0.0439(7) 0.0185(6) 0.0297(6) -0.0016(5) 0.0057(5) 0.0004(5)
S1 0.0257(2) 0.0190(2) 0.0273(2) 0.00318(15) 0.00199(16) 0.00298(15)
C31 0.0278(8) 0.0152(8) 0.0253(8) 0.0007(6) -0.0004(6) -0.0009(6)
C32 0.0287(8) 0.0242(9) 0.0275(9) 0.0020(7) -0.0027(7) -0.0002(7)
C33 0.0252(9) 0.0243(9) 0.0396(10) -0.0031(8) 0.0016(7) -0.0015(7)
C34 0.0364(9) 0.0180(9) 0.0325(9) -0.0054(7) 0.0062(7) -0.0086(7)
C35 0.0407(10) 0.0225(9) 0.0253(8) 0.0008(7) -0.0013(7) -0.0043(7)
C36 0.0285(8) 0.0192(8) 0.0304(9) 0.0012(7) -0.0044(7) 0.0002(7)
C37 0.0466(11) 0.0365(11) 0.0387(10) -0.0069(8) 0.0138(9) -0.0106(9)

loop_
_atom_type_symbol
_atom_type_description
_atom_type_scat_dispersion_real
_atom_type_scat_dispersion_imag
_atom_type_scat_source
C C 0.0181 0.0091 'International Tables Vol C Tables 4.2.6.8 and 6.1.1.4'
H H 0.0000 0.0000 'International Tables Vol C Tables 4.2.6.8 and 6.1.1.4'
N N 0.0311 0.0180 'International Tables Vol C Tables 4.2.6.8 and 6.1.1.4'
O O 0.0492 0.0322 'International Tables Vol C Tables 4.2.6.8 and 6.1.1.4'
S S 0.3331 0.5567 'International Tables Vol C Tables 4.2.6.8 and 6.1.1.4'

loop_
_geom_angle_atom_site_label_1
_geom_angle_atom_site_label_2
_geom_angle_atom_site_label_3
_geom_angle
O1 C1 N1 120.29(16)
O1 C1 C11 123.56(15)
N1 C1 C11 116.14(14)
C1 C11 C13 108.54(15)
C1 C11 C14 108.42(13)
C13 C11 C14 110.15(14)
C1 C11 C12 110.46(14)
C13 C11 C12 109.02(14)
C14 C11 C12 110.23(15)
C11 C12 H12A 109.5
C11 C12 H12B 109.5
H12A C12 H12B 109.5
C11 C12 H12C 109.5
H12A C12 H12C 109.5
H12B C12 H12C 109.5
C11 C13 H13A 109.5
C11 C13 H13B 109.5
H13A C13 H13B 109.5
C11 C13 H13C 109.5
H13A C13 H13C 109.5
H13B C13 H13C 109.5
C11 C14 H14A 109.5
C11 C14 H14B 109.5
H14A C14 H14B 109.5
C11 C14 H14C 109.5
H14A C14 H14C 109.5
H14B C14 H14C 109.5
C2 N1 C1 120.59(14)
C2 N1 H1 119.7
C1 N1 H1 119.7
C3 C2 N1 125.57(16)
C3 C2 H2 117.2
N1 C2 H2 117.2
C2 C3 C4 127.89(16)
C2 C3 S1 116.28(13)
C4 C3 S1 115.73(12)
C3 C4 H4A 109.5
C3 C4 H4B 109.5
H4A C4 H4B 109.5
C3 C4 H4C 109.5
H4A C4 H4C 109.5
H4B C4 H4C 109.5
O2 S1 O3 117.86(8)
O2 S1 C3 108.75(8)
O3 S1 C3 109.01(7)
O2 S1 C31 107.85(8)
O3 S1 C31 108.21(7)
C3 S1 C31 104.31(7)
C36 C31 C32 121.12(15)
C36 C31 S1 119.68(13)
C32 C31 S1 119.19(12)
C33 C32 C31 119.22(15)
C33 C32 H32 120.4
C31 C32 H32 120.4
C32 C33 C34 120.89(16)
C32 C33 H33 119.6
C34 C33 H33 119.6
C35 C34 C33 118.80(16)
C35 C34 C37 120.67(17)
C33 C34 C37 120.53(17)
C34 C35 C36 120.95(16)
C34 C35 H35 119.5
C36 C35 H35 119.5
C31 C36 C35 119.00(15)
C31 C36 H36 120.5
C35 C36 H36 120.5
C34 C37 H37A 109.5
C34 C37 H37B 109.5
H37A C37 H37B 109.5
C34 C37 H37C 109.5
H37A C37 H37C 109.5
H37B C37 H37C 109.5

loop_
_geom_bond_atom_site_label_1
_geom_bond_atom_site_label_2
_geom_bond_distance
O1 C1 1.216(2)
C1 N1 1.387(2)
C1 C11 1.524(2)
C11 C13 1.529(2)
C11 C14 1.536(2)
C11 C12 1.537(2)
C12 H12A 0.9800
C12 H12B 0.9800
C12 H12C 0.9800
C13 H13A 0.9800
C13 H13B 0.9800
C13 H13C 0.9800
C14 H14A 0.9800
C14 H14B 0.9800
C14 H14C 0.9800
N1 C2 1.382(2)
N1 H1 0.8800
C2 C3 1.336(2)
C2 H2 0.9500
C3 C4 1.497(2)
C3 S1 1.7518(17)
C4 H4A 0.9800
C4 H4B 0.9800
C4 H4C 0.9800
O2 S1 1.4386(12)
O3 S1 1.4477(12)
S1 C31 1.7654(17)
C31 C36 1.382(2)
C31 C32 1.391(2)
C32 C33 1.378(3)
C32 H32 0.9500
C33 C34 1.398(3)
C33 H33 0.9500
C34 C35 1.389(3)
C34 C37 1.505(3)
C35 C36 1.390(2)
C35 H35 0.9500
C36 H36 0.9500
C37 H37A 0.9800
C37 H37B 0.9800
C37 H37C 0.9800

loop_
_geom_hbond_atom_site_label_D
_geom_hbond_atom_site_label_H
_geom_hbond_atom_site_label_A
_geom_hbond_distance_DH
_geom_hbond_distance_HA
_geom_hbond_distance_DA
_geom_hbond_angle_DHA
_geom_hbond_site_symmetry_A
N1 H1 O3 0.88 2.28 3.1405(18) 167.2 1_565
C2 H2 O3 0.95 2.33 2.820(2) 111.7 .
C4 H4A O3 0.98 2.63 3.484(2) 145.9 1_565
C36 H36 O2 0.95 2.47 3.263(2) 140.7 3_756

loop_
_geom_torsion_atom_site_label_1
_geom_torsion_atom_site_label_2
_geom_torsion_atom_site_label_3
_geom_torsion_atom_site_label_4
_geom_torsion
O1 C1 C11 C13 -8.6(2)
N1 C1 C11 C13 172.37(14)
O1 C1 C11 C14 111.03(18)
N1 C1 C11 C14 -67.98(18)
O1 C1 C11 C12 -128.09(18)
N1 C1 C11 C12 52.90(18)
O1 C1 N1 C2 0.3(2)
C11 C1 N1 C2 179.31(14)
C1 N1 C2 C3 170.85(15)
N1 C2 C3 C4 -1.5(3)
N1 C2 C3 S1 -177.76(12)
C2 C3 S1 O2 130.38(13)
C4 C3 S1 O2 -46.37(15)
C2 C3 S1 O3 0.66(15)
C4 C3 S1 O3 -176.09(13)
C2 C3 S1 C31 -114.74(13)
C4 C3 S1 C31 68.51(15)
O2 S1 C31 C36 -6.27(16)
O3 S1 C31 C36 122.26(14)
C3 S1 C31 C36 -121.78(14)
O2 S1 C31 C32 174.86(13)
O3 S1 C31 C32 -56.61(15)
C3 S1 C31 C32 59.34(15)
C36 C31 C32 C33 1.0(3)
S1 C31 C32 C33 179.82(13)
C31 C32 C33 C34 0.2(3)
C32 C33 C34 C35 -1.2(3)
C32 C33 C34 C37 178.49(16)
C33 C34 C35 C36 1.0(3)
C37 C34 C35 C36 -178.62(16)
C32 C31 C36 C35 -1.1(2)
S1 C31 C36 C35 -179.93(12)
C34 C35 C36 C31 0.1(2)
